data_7117384
loop_
_publ_author_name
'Chen Tan'
'Peng Wang'
'Huan Liu'
'Xiao-Li Zhao'
'Yong Lu'
'Ye Liu'

_publ_section_title
;
 Bifunctional ligands in combination with phosphines and Lewis acidic
 phospheniums for the carbonylative Sonogashira reaction
;
_journal_name_full Chem.Commun.
_journal_page_first 10871
_journal_paper_doi 10.1039/C5cc03697F
_journal_volume 51
_journal_year 2015
_chemical_absolute_configuration .
_chemical_formula_sum 'C27 H21 Cl2 I N P2 Pd'
_chemical_formula_weight 725.59
_chemical_name_systematic
; 
 ? 
;
_space_group_IT_number 4
_symmetry_cell_setting monoclinic
_symmetry_space_group_name_Hall 'P 2yb'
_symmetry_space_group_name_H-M 'P 1 21 1'
_atom_sites_solution_hydrogens geom
_atom_sites_solution_primary direct
_atom_sites_solution_secondary difmap
_audit_creation_method SHELXL-97
_audit_update_record
;
2015-03-23 deposited with the CCDC.
2015-05-20 downloaded from the CCDC.
;
_cell_angle_alpha 90.00
_cell_angle_beta 112.413(2)
_cell_angle_gamma 90.00
_cell_formula_units_Z 2
_cell_length_a 9.2622(7)
_cell_length_b 18.5110(15)
_cell_length_c 9.5911(8)
_cell_measurement_temperature 296(2)
_cell_volume 1520.2(2)
_computing_structure_refinement 'SHELXL-97 (Sheldrick, 2008)'
_computing_structure_solution 'SHELXS-97 (Sheldrick, 2008)'
_diffrn_ambient_temperature 296(2)
_diffrn_measured_fraction_theta_full 0.999
_diffrn_measured_fraction_theta_max 0.999
_diffrn_radiation_monochromator graphite
_diffrn_radiation_source 'fine-focus sealed tube'
_diffrn_radiation_type MoK\a
_diffrn_radiation_wavelength 0.71073
_diffrn_reflns_av_R_equivalents 0.0482
_diffrn_reflns_av_sigmaI/netI 0.0392
_diffrn_reflns_limit_h_max 11
_diffrn_reflns_limit_h_min -11
_diffrn_reflns_limit_k_max 22
_diffrn_reflns_limit_k_min -22
_diffrn_reflns_limit_l_max 10
_diffrn_reflns_limit_l_min -11
_diffrn_reflns_number 17622
_diffrn_reflns_theta_full 25.01
_diffrn_reflns_theta_max 25.01
_diffrn_reflns_theta_min 2.20
_exptl_absorpt_coefficient_mu 1.922
_exptl_absorpt_correction_T_max 0.8460
_exptl_absorpt_correction_T_min 0.6056
_exptl_absorpt_correction_type multi-scan
_exptl_absorpt_process_details sadabs
_exptl_crystal_colour orange
_exptl_crystal_density_diffrn 1.585
_exptl_crystal_density_method 'not measured'
_exptl_crystal_description block
_exptl_crystal_F_000 706
_exptl_crystal_size_max 0.29
_exptl_crystal_size_mid 0.26
_exptl_crystal_size_min 0.09
_refine_diff_density_max 2.799
_refine_diff_density_min -1.798
_refine_diff_density_rms 0.210
_refine_ls_abs_structure_details 'Flack H D (1983), Acta Cryst. A39, 876-881'
_refine_ls_abs_structure_Flack 0.13(5)
_refine_ls_extinction_method none
_refine_ls_goodness_of_fit_ref 1.062
_refine_ls_hydrogen_treatment constr
_refine_ls_matrix_type full
_refine_ls_number_parameters 308
_refine_ls_number_reflns 5326
_refine_ls_number_restraints 8
_refine_ls_restrained_S_all 1.084
_refine_ls_R_factor_all 0.0767
_refine_ls_R_factor_gt 0.0727
_refine_ls_shift/su_max 0.000
_refine_ls_shift/su_mean 0.000
_refine_ls_structure_factor_coef Fsqd
_refine_ls_weighting_details 'calc w=1/[\s^2^(Fo^2^)+(0.1714P)^2^+2.3864P] where P=(Fo^2^+2Fc^2^)/3'
_refine_ls_weighting_scheme calc
_refine_ls_wR_factor_gt 0.2157
_refine_ls_wR_factor_ref 0.2215
_reflns_number_gt 4853
_reflns_number_total 5326
_reflns_threshold_expression >2sigma(I)
_cod_data_source_file c5cc03697f2.cif
_cod_data_source_block z
_cod_original_sg_symbol_H-M P21
_cod_database_code 7117384

loop_
_symmetry_equiv_pos_as_xyz
'x, y, z'
'-x, y+1/2, -z'

loop_
_atom_site_label
_atom_site_type_symbol
_atom_site_fract_x
_atom_site_fract_y
_atom_site_fract_z
_atom_site_U_iso_or_equiv
_atom_site_adp_type
_atom_site_occupancy
_atom_site_symmetry_multiplicity
_atom_site_calc_flag
_atom_site_refinement_flags
_atom_site_disorder_assembly
_atom_site_disorder_group
Pd1 Pd 0.44843(9) 0.24130(4) 0.14474(8) 0.0387(3) Uani 1 1 d . . .
P1 P 0.4994(3) 0.29284(15) 0.3699(3) 0.0345(5) Uani 1 1 d . . .
P2 P 0.2404(3) 0.35680(16) 0.4645(4) 0.0421(6) Uani 1 1 d . . .
N1 N 0.3502(10) 0.2926(5) 0.4377(11) 0.0414(19) Uani 1 1 d . . .
Cl1 Cl 0.3937(3) 0.18858(12) -0.1089(2) 0.0326(5) Uani 1 1 d U . .
Cl2 Cl 0.2131(3) 0.18366(19) 0.1301(4) 0.0562(8) Uani 1 1 d . . .
I1 I 0.70596(13) 0.29527(6) 0.15529(13) 0.0747(4) Uani 1 1 d . . .
C1 C 0.6519(12) 0.2475(8) 0.5206(11) 0.042(2) Uani 1 1 d . . .
C2 C 0.7378(13) 0.1947(7) 0.4890(14) 0.044(3) Uani 1 1 d . . .
H2A H 0.7164 0.1804 0.3902 0.053 Uiso 1 1 calc R . .
C3 C 0.8613(15) 0.1620(7) 0.6120(16) 0.056(3) Uani 1 1 d . . .
H3A H 0.9208 0.1251 0.5950 0.068 Uiso 1 1 calc R . .
C4 C 0.8916(18) 0.1864(15) 0.760(2) 0.092(7) Uani 1 1 d . . .
H4A H 0.9786 0.1682 0.8380 0.111 Uiso 1 1 calc R . .
C5 C 0.8049(18) 0.2324(10) 0.7915(16) 0.066(4) Uani 1 1 d . . .
H5A H 0.8231 0.2432 0.8915 0.079 Uiso 1 1 calc R . .
C6 C 0.6872(17) 0.2649(7) 0.6786(13) 0.054(3) Uani 1 1 d . . .
H6A H 0.6269 0.2993 0.7021 0.065 Uiso 1 1 calc R . .
C7 C 0.5490(13) 0.3878(6) 0.3733(15) 0.045(3) Uani 1 1 d . . .
C8 C 0.4721(16) 0.4302(7) 0.2504(17) 0.053(3) Uani 1 1 d . . .
H8A H 0.3907 0.4105 0.1686 0.064 Uiso 1 1 calc R . .
C9 C 0.512(2) 0.4998(8) 0.245(2) 0.079(4) Uani 1 1 d U . .
H9A H 0.4587 0.5264 0.1586 0.094 Uiso 1 1 calc R . .
C10 C 0.624(3) 0.5321(8) 0.359(3) 0.093(6) Uani 1 1 d U . .
H10A H 0.6464 0.5809 0.3549 0.112 Uiso 1 1 calc R . .
C11 C 0.714(3) 0.4883(13) 0.493(4) 0.115(11) Uani 1 1 d . . .
H11A H 0.7962 0.5074 0.5749 0.138 Uiso 1 1 calc R . .
C12 C 0.6694(17) 0.4219(8) 0.4906(19) 0.061(3) Uani 1 1 d . . .
H12A H 0.7234 0.3940 0.5751 0.073 Uiso 1 1 calc R . .
C13 C 0.1188(13) 0.4030(7) 0.2883(17) 0.052(3) Uani 1 1 d . . .
C14 C 0.0372(17) 0.4594(8) 0.3081(19) 0.063(4) Uani 1 1 d . . .
C15 C -0.0782(19) 0.4910(10) 0.153(3) 0.092(7) Uani 1 1 d . . .
C16 C -0.0739(16) 0.4660(10) 0.0308(18) 0.065(4) Uani 1 1 d . . .
C17 C 0.0027(17) 0.4099(10) 0.0214(15) 0.064(4) Uani 1 1 d . . .
C18 C 0.1030(15) 0.3722(9) 0.1598(15) 0.059(3) Uani 1 1 d . . .
C19 C 0.3505(12) 0.4209(6) 0.6043(13) 0.038(2) Uani 1 1 d . . .
C20 C 0.3693(14) 0.4922(7) 0.5608(15) 0.045(3) Uani 1 1 d . . .
H20A H 0.3191 0.5082 0.4621 0.054 Uiso 1 1 calc R . .
C21 C 0.4683(14) 0.5377(7) 0.6752(18) 0.054(3) Uani 1 1 d . . .
H21A H 0.4954 0.5826 0.6490 0.064 Uiso 1 1 calc R . .
C22 C 0.5253(13) 0.5178(7) 0.8228(16) 0.050(3) Uani 1 1 d . . .
H22A H 0.5801 0.5509 0.8970 0.060 Uiso 1 1 calc R . .
C23 C 0.501(2) 0.4458(11) 0.8636(16) 0.080(6) Uani 1 1 d . . .
H23A H 0.5411 0.4306 0.9636 0.096 Uiso 1 1 calc R . .
C24 C 0.4179(19) 0.4017(8) 0.7524(17) 0.062(3) Uani 1 1 d . . .
H24A H 0.4051 0.3543 0.7775 0.074 Uiso 1 1 calc R . .
C25 C 0.1254(15) 0.2968(9) 0.5345(17) 0.059(3) Uani 1 1 d . . .
H25A H 0.1660 0.2959 0.6439 0.071 Uiso 1 1 calc R . .
H25B H 0.0163 0.3108 0.4965 0.071 Uiso 1 1 calc R . .
C26 C 0.1471(18) 0.2257(7) 0.471(2) 0.060(4) Uani 1 1 d . . .
H26A H 0.1248 0.1864 0.5273 0.072 Uiso 1 1 calc R . .
H26B H 0.0772 0.2218 0.3665 0.072 Uiso 1 1 calc R . .
C27 C 0.3114(15) 0.2223(6) 0.4852(15) 0.049(3) Uani 1 1 d . . .
H27A H 0.3795 0.2123 0.5888 0.059 Uiso 1 1 calc R . .
H27B H 0.3243 0.1842 0.4216 0.059 Uiso 1 1 calc R . .

loop_
_atom_site_aniso_label
_atom_site_aniso_U_11
_atom_site_aniso_U_22
_atom_site_aniso_U_33
_atom_site_aniso_U_23
_atom_site_aniso_U_13
_atom_site_aniso_U_12
Pd1 0.0435(4) 0.0363(4) 0.0307(4) -0.0017(3) 0.0080(3) 0.0025(3)
P1 0.0327(12) 0.0367(12) 0.0317(13) -0.0047(11) 0.0097(10) -0.0026(10)
P2 0.0393(14) 0.0385(14) 0.0504(17) -0.0057(12) 0.0192(12) 0.0002(11)
N1 0.034(4) 0.033(4) 0.055(5) -0.004(4) 0.015(4) 0.004(4)
Cl1 0.0540(11) 0.0338(9) 0.0123(8) -0.0054(7) 0.0153(8) 0.0025(9)
Cl2 0.0358(13) 0.0607(17) 0.0593(18) -0.0225(15) 0.0037(12) -0.0072(12)
I1 0.0800(7) 0.0754(7) 0.0761(7) 0.0018(5) 0.0381(5) -0.0044(5)
C1 0.037(5) 0.063(7) 0.024(4) 0.002(5) 0.011(4) -0.005(6)
C2 0.041(5) 0.057(7) 0.041(6) 0.010(5) 0.022(5) -0.003(5)
C3 0.046(6) 0.049(6) 0.054(8) 0.016(6) -0.003(6) 0.007(5)
C4 0.046(8) 0.16(2) 0.065(10) 0.046(12) 0.010(7) 0.018(10)
C5 0.063(8) 0.079(10) 0.045(7) -0.010(7) 0.008(6) -0.009(8)
C6 0.070(8) 0.060(7) 0.024(5) -0.015(5) 0.009(5) -0.004(6)
C7 0.047(6) 0.034(6) 0.060(7) -0.020(5) 0.028(6) -0.013(4)
C8 0.057(7) 0.041(6) 0.061(8) 0.013(6) 0.023(6) -0.011(5)
C9 0.112(13) 0.030(6) 0.105(13) -0.001(7) 0.053(9) 0.004(7)
C10 0.131(16) 0.029(7) 0.132(16) -0.014(9) 0.065(12) -0.028(9)
C11 0.098(14) 0.095(15) 0.19(3) -0.095(18) 0.095(17) -0.059(13)
C12 0.056(7) 0.050(7) 0.070(9) -0.007(6) 0.015(7) -0.006(6)
C13 0.036(6) 0.044(6) 0.072(9) -0.010(6) 0.016(6) -0.003(5)
C14 0.063(8) 0.049(7) 0.071(9) -0.009(7) 0.020(7) 0.001(6)
C15 0.043(8) 0.061(10) 0.15(2) 0.013(10) 0.009(10) 0.010(7)
C16 0.045(7) 0.092(11) 0.048(8) 0.015(8) 0.006(6) 0.014(7)
C17 0.057(8) 0.084(10) 0.034(6) 0.010(6) -0.004(6) 0.002(7)
C18 0.047(6) 0.079(9) 0.042(7) 0.002(6) 0.004(5) 0.018(6)
C19 0.041(5) 0.025(5) 0.049(6) -0.010(4) 0.018(5) -0.002(4)
C20 0.043(6) 0.048(6) 0.047(7) 0.003(5) 0.020(5) 0.003(5)
C21 0.039(6) 0.042(6) 0.077(9) -0.018(6) 0.019(6) 0.004(5)
C22 0.038(6) 0.046(7) 0.055(7) -0.012(6) 0.006(5) 0.009(5)
C23 0.075(9) 0.113(15) 0.036(7) -0.035(8) 0.003(7) 0.026(10)
C24 0.080(9) 0.054(8) 0.062(9) -0.005(6) 0.040(8) -0.003(7)
C25 0.046(6) 0.073(8) 0.065(8) 0.008(8) 0.027(6) 0.013(6)
C26 0.071(8) 0.040(7) 0.085(10) -0.005(6) 0.047(8) -0.009(5)
C27 0.060(7) 0.028(5) 0.052(7) 0.019(4) 0.013(6) -0.001(4)

loop_
_atom_type_symbol
_atom_type_description
_atom_type_scat_dispersion_real
_atom_type_scat_dispersion_imag
_atom_type_scat_source
C C 0.0033 0.0016 'International Tables Vol C Tables 4.2.6.8 and 6.1.1.4'
H H 0.0000 0.0000 'International Tables Vol C Tables 4.2.6.8 and 6.1.1.4'
Cl Cl 0.1484 0.1585 'International Tables Vol C Tables 4.2.6.8 and 6.1.1.4'
N N 0.0061 0.0033 'International Tables Vol C Tables 4.2.6.8 and 6.1.1.4'
P P 0.1023 0.0942 'International Tables Vol C Tables 4.2.6.8 and 6.1.1.4'
Pd Pd -0.9988 1.0072 'International Tables Vol C Tables 4.2.6.8 and 6.1.1.4'
I I -0.4742 1.8119 'International Tables Vol C Tables 4.2.6.8 and 6.1.1.4'

loop_
_geom_angle_atom_site_label_1
_geom_angle_atom_site_label_2
_geom_angle_atom_site_label_3
_geom_angle
_geom_angle_site_symmetry_1
_geom_angle_site_symmetry_3
P1 Pd1 Cl2 95.70(10) . .
P1 Pd1 Cl1 177.82(10) . .
Cl2 Pd1 Cl1 85.75(10) . .
P1 Pd1 I1 86.83(7) . .
Cl2 Pd1 I1 176.28(9) . .
Cl1 Pd1 I1 91.80(7) . .
N1 P1 C1 101.0(5) . .
N1 P1 C7 103.1(5) . .
C1 P1 C7 108.8(6) . .
N1 P1 Pd1 117.0(3) . .
C1 P1 Pd1 112.8(4) . .
C7 P1 Pd1 112.9(4) . .
N1 P2 C19 112.7(5) . .
N1 P2 C25 95.7(6) . .
C19 P2 C25 111.8(6) . .
N1 P2 C13 112.9(6) . .
C19 P2 C13 110.7(5) . .
C25 P2 C13 112.3(6) . .
C27 N1 P2 110.7(8) . .
C27 N1 P1 116.2(8) . .
P2 N1 P1 133.1(7) . .
C2 C1 C6 118.0(11) . .
C2 C1 P1 120.1(8) . .
C6 C1 P1 121.9(10) . .
C1 C2 C3 118.1(12) . .
C1 C2 H2A 120.9 . .
C3 C2 H2A 120.9 . .
C4 C3 C2 119.0(15) . .
C4 C3 H3A 120.5 . .
C2 C3 H3A 120.5 . .
C5 C4 C3 123.3(14) . .
C5 C4 H4A 118.4 . .
C3 C4 H4A 118.4 . .
C4 C5 C6 119.4(15) . .
C4 C5 H5A 120.3 . .
C6 C5 H5A 120.3 . .
C5 C6 C1 121.8(14) . .
C5 C6 H6A 119.1 . .
C1 C6 H6A 119.1 . .
C8 C7 C12 115.4(12) . .
C8 C7 P1 119.6(9) . .
C12 C7 P1 124.8(11) . .
C9 C8 C7 121.3(15) . .
C9 C8 H8A 119.4 . .
C7 C8 H8A 119.4 . .
C10 C9 C8 122.7(19) . .
C10 C9 H9A 118.6 . .
C8 C9 H9A 118.6 . .
C9 C10 C11 118.1(14) . .
C9 C10 H10A 120.9 . .
C11 C10 H10A 120.9 . .
C12 C11 C10 116(2) . .
C12 C11 H11A 122.1 . .
C10 C11 H11A 122.1 . .
C11 C12 C7 127(2) . .
C11 C12 H12A 116.7 . .
C7 C12 H12A 116.7 . .
C18 C13 C14 127.0(14) . .
C18 C13 P2 117.9(10) . .
C14 C13 P2 114.2(12) . .
C13 C14 C15 111.7(15) . .
C16 C15 C14 119.0(15) . .
C15 C16 C17 124.9(15) . .
C16 C17 C18 119.8(15) . .
C13 C18 C17 116.4(13) . .
C24 C19 C20 119.4(11) . .
C24 C19 P2 120.8(9) . .
C20 C19 P2 119.8(9) . .
C21 C20 C19 116.4(12) . .
C21 C20 H20A 121.8 . .
C19 C20 H20A 121.8 . .
C22 C21 C20 121.9(13) . .
C22 C21 H21A 119.1 . .
C20 C21 H21A 119.1 . .
C21 C22 C23 119.9(12) . .
C21 C22 H22A 120.1 . .
C23 C22 H22A 120.1 . .
C24 C23 C22 117.1(15) . .
C24 C23 H23A 121.5 . .
C22 C23 H23A 121.5 . .
C23 C24 C19 124.8(15) . .
C23 C24 H24A 117.6 . .
C19 C24 H24A 117.6 . .
C26 C25 P2 101.4(9) . .
C26 C25 H25A 111.5 . .
P2 C25 H25A 111.5 . .
C26 C25 H25B 111.5 . .
P2 C25 H25B 111.5 . .
H25A C25 H25B 109.3 . .
C27 C26 C25 107.2(11) . .
C27 C26 H26A 110.3 . .
C25 C26 H26A 110.3 . .
C27 C26 H26B 110.3 . .
C25 C26 H26B 110.3 . .
H26A C26 H26B 108.5 . .
N1 C27 C26 107.4(10) . .
N1 C27 H27A 110.2 . .
C26 C27 H27A 110.2 . .
N1 C27 H27B 110.2 . .
C26 C27 H27B 110.2 . .
H27A C27 H27B 108.5 . .

loop_
_geom_bond_atom_site_label_1
_geom_bond_atom_site_label_2
_geom_bond_distance
_geom_bond_site_symmetry_2
Pd1 P1 2.240(3) .
Pd1 Cl2 2.382(3) .
Pd1 Cl1 2.487(2) .
Pd1 I1 2.5523(14) .
P1 N1 1.738(9) .
P1 C1 1.798(12) .
P1 C7 1.815(12) .
P2 N1 1.646(9) .
P2 C19 1.790(11) .
P2 C25 1.835(15) .
P2 C13 1.845(15) .
N1 C27 1.469(15) .
C1 C2 1.365(19) .
C1 C6 1.459(15) .
C2 C3 1.427(17) .
C2 H2A 0.9300 .
C3 C4 1.41(3) .
C3 H3A 0.9300 .
C4 C5 1.28(3) .
C4 H4A 0.9300 .
C5 C6 1.35(2) .
C5 H5A 0.9300 .
C6 H6A 0.9300 .
C7 C8 1.368(19) .
C7 C12 1.396(18) .
C8 C9 1.35(2) .
C8 H8A 0.9300 .
C9 C10 1.33(3) .
C9 H9A 0.9300 .
C10 C11 1.48(4) .
C10 H10A 0.9300 .
C11 C12 1.29(3) .
C11 H11A 0.9300 .
C12 H12A 0.9300 .
C13 C18 1.32(2) .
C13 C14 1.34(2) .
C14 C15 1.58(3) .
C15 C16 1.27(3) .
C16 C17 1.28(3) .
C17 C18 1.474(18) .
C19 C24 1.363(19) .
C19 C20 1.414(17) .
C20 C21 1.409(19) .
C20 H20A 0.9300 .
C21 C22 1.36(2) .
C21 H21A 0.9300 .
C22 C23 1.43(3) .
C22 H22A 0.9300 .
C23 C24 1.33(2) .
C23 H23A 0.9300 .
C24 H24A 0.9300 .
C25 C26 1.49(2) .
C25 H25A 0.9700 .
C25 H25B 0.9700 .
C26 C27 1.48(2) .
C26 H26A 0.9700 .
C26 H26B 0.9700 .
C27 H27A 0.9700 .
C27 H27B 0.9700 .

loop_
_geom_torsion_atom_site_label_1
_geom_torsion_atom_site_label_2
_geom_torsion_atom_site_label_3
_geom_torsion_atom_site_label_4
_geom_torsion
_geom_torsion_site_symmetry_1
_geom_torsion_site_symmetry_2
_geom_torsion_site_symmetry_3
_geom_torsion_site_symmetry_4
Cl2 Pd1 P1 N1 -12.7(4) . . . .
Cl1 Pd1 P1 N1 119(2) . . . .
I1 Pd1 P1 N1 170.0(4) . . . .
Cl2 Pd1 P1 C1 103.9(4) . . . .
Cl1 Pd1 P1 C1 -124(2) . . . .
I1 Pd1 P1 C1 -73.4(4) . . . .
Cl2 Pd1 P1 C7 -132.2(4) . . . .
Cl1 Pd1 P1 C7 -1(3) . . . .
I1 Pd1 P1 C7 50.5(4) . . . .
C19 P2 N1 C27 114.4(9) . . . .
C25 P2 N1 C27 -2.2(10) . . . .
C13 P2 N1 C27 -119.3(9) . . . .
C19 P2 N1 P1 -64.3(10) . . . .
C25 P2 N1 P1 179.2(9) . . . .
C13 P2 N1 P1 62.0(9) . . . .
C1 P1 N1 C27 -52.4(10) . . . .
C7 P1 N1 C27 -164.9(9) . . . .
Pd1 P1 N1 C27 70.5(9) . . . .
C1 P1 N1 P2 126.3(9) . . . .
C7 P1 N1 P2 13.8(10) . . . .
Pd1 P1 N1 P2 -110.8(7) . . . .
N1 P1 C1 C2 134.9(10) . . . .
C7 P1 C1 C2 -117.0(11) . . . .
Pd1 P1 C1 C2 9.1(11) . . . .
N1 P1 C1 C6 -44.5(12) . . . .
C7 P1 C1 C6 63.6(12) . . . .
Pd1 P1 C1 C6 -170.3(10) . . . .
C6 C1 C2 C3 -2.8(17) . . . .
P1 C1 C2 C3 177.8(10) . . . .
C1 C2 C3 C4 -1(2) . . . .
C2 C3 C4 C5 6(3) . . . .
C3 C4 C5 C6 -7(3) . . . .
C4 C5 C6 C1 2(3) . . . .
C2 C1 C6 C5 3(2) . . . .
P1 C1 C6 C5 -177.9(12) . . . .
N1 P1 C7 C8 -89.0(11) . . . .
C1 P1 C7 C8 164.4(10) . . . .
Pd1 P1 C7 C8 38.3(11) . . . .
N1 P1 C7 C12 95.4(12) . . . .
C1 P1 C7 C12 -11.3(13) . . . .
Pd1 P1 C7 C12 -137.4(11) . . . .
C12 C7 C8 C9 0(2) . . . .
P1 C7 C8 C9 -176.1(13) . . . .
C7 C8 C9 C10 -2(3) . . . .
C8 C9 C10 C11 3(3) . . . .
C9 C10 C11 C12 -3(3) . . . .
C10 C11 C12 C7 1(3) . . . .
C8 C7 C12 C11 0(2) . . . .
P1 C7 C12 C11 176.0(15) . . . .
N1 P2 C13 C18 14.7(13) . . . .
C19 P2 C13 C18 142.2(11) . . . .
C25 P2 C13 C18 -92.1(13) . . . .
N1 P2 C13 C14 -175.0(10) . . . .
C19 P2 C13 C14 -47.6(12) . . . .
C25 P2 C13 C14 78.2(12) . . . .
C18 C13 C14 C15 -4(2) . . . .
P2 C13 C14 C15 -173.6(11) . . . .
C13 C14 C15 C16 -6(2) . . . .
C14 C15 C16 C17 10(3) . . . .
C15 C16 C17 C18 -4(3) . . . .
C14 C13 C18 C17 10(2) . . . .
P2 C13 C18 C17 178.9(10) . . . .
C16 C17 C18 C13 -6(2) . . . .
N1 P2 C19 C24 -68.7(12) . . . .
C25 P2 C19 C24 37.8(12) . . . .
C13 P2 C19 C24 163.8(10) . . . .
N1 P2 C19 C20 110.7(10) . . . .
C25 P2 C19 C20 -142.9(9) . . . .
C13 P2 C19 C20 -16.9(11) . . . .
C24 C19 C20 C21 4.6(17) . . . .
P2 C19 C20 C21 -174.8(9) . . . .
C19 C20 C21 C22 -8.9(17) . . . .
C20 C21 C22 C23 7.6(18) . . . .
C21 C22 C23 C24 -2(2) . . . .
C22 C23 C24 C19 -3(2) . . . .
C20 C19 C24 C23 1(2) . . . .
P2 C19 C24 C23 -179.6(13) . . . .
N1 P2 C25 C26 -21.8(11) . . . .
C19 P2 C25 C26 -139.1(10) . . . .
C13 P2 C25 C26 95.8(11) . . . .
P2 C25 C26 C27 39.6(14) . . . .
P2 N1 C27 C26 26.5(14) . . . .
P1 N1 C27 C26 -154.6(10) . . . .
C25 C26 C27 N1 -43.9(16) . . . .
